data_7709281
loop_
_publ_author_name
'Lahiri, Goutam Kumar'
'Panda, Sanjib'
'Huang, Kuo-Wei'
'Singh, Aditi'
'Dey, Sanchaita'

_publ_section_title
;
 Inner-sphere electron transfer at the ruthenium-azo interface
;
_journal_name_full 'Dalton Transactions'
_journal_paper_doi 10.1039/D1DT03934B
_journal_year 2022
_chemical_formula_moiety 'C36 H42 N6 O8 Ru2, Cl O4'
_chemical_formula_sum 'C36 H42 Cl N6 O12 Ru2'
_chemical_formula_weight 988.34
_space_group_crystal_system monoclinic
_space_group_IT_number 15
_space_group_name_Hall '-C 2yc'
_space_group_name_H-M_alt 'C 1 2/c 1'
_atom_sites_solution_hydrogens geom
_audit_creation_date 2021-03-05
_audit_creation_method
;
Olex2 1.2
(compiled 2018.05.29 svn.r3508 for OlexSys, GUI svn.r5506)
;
_audit_update_record
;
2021-08-15 deposited with the CCDC.	2022-01-11 downloaded from the CCDC.
;
_cell_angle_alpha 90
_cell_angle_beta 91.1157(15)
_cell_angle_gamma 90
_cell_formula_units_Z 8
_cell_length_a 27.4670(4)
_cell_length_b 18.9358(3)
_cell_length_c 15.8522(3)
_cell_measurement_reflns_used 11962
_cell_measurement_temperature 150(2)
_cell_measurement_theta_max 71.8910
_cell_measurement_theta_min 2.8010
_cell_volume 8243.3(2)
_computing_cell_refinement 'CrysAlisPro 1.171.39.46 (Rigaku OD, 2018)'
_computing_data_collection 'CrysAlisPro 1.171.39.46 (Rigaku OD, 2018)'
_computing_data_reduction 'CrysAlisPro 1.171.39.46 (Rigaku OD, 2018)'
_computing_molecular_graphics 'Olex2 (Dolomanov et al., 2009)'
_computing_publication_material 'Olex2 (Dolomanov et al., 2009)'
_computing_structure_refinement 'ShelXL (Sheldrick, 2015)'
_computing_structure_solution 'SHELXT 2014/4 (Sheldrick, 2014)'
_diffrn_ambient_temperature 150(2)
_diffrn_detector 'CCD plate'
_diffrn_detector_area_resol_mean 28.5714
_diffrn_detector_type 'Rigaku Saturn724+'
_diffrn_measured_fraction_theta_full 0.988
_diffrn_measured_fraction_theta_max 0.988
_diffrn_measurement_details
;
List of Runs (angles in degrees, time in seconds):

  # Type    Start    End  Width  t~exp~   \w     \q     \k     \f   Frames
#--------------------------------------------------------------------------
  1  \w   -182.00 -77.00   1.00    4.00    -- -101.00 -72.00  36.00  105
  2  \w    -66.00  58.00   1.00    4.00    --  -32.00  72.00 108.00  124
  3  \w   -124.00 -11.00   1.00    4.00    -- -101.00  72.00 -36.00  113
  4  \w   -127.00 -34.00   1.00    4.00    -- -101.00  72.00-180.00   93
  5  \w   -153.00 -29.00   1.00    4.00    -- -101.00   0.00  36.00  124
  6  \w    -89.00   1.00   1.00    4.00    --  -32.00 -72.00-180.00   90
  7  \w   -178.00 -90.00   1.00    4.00    -- -101.00 -72.00 108.00   88
  8  \w   -106.00 -75.00   1.00    4.00    -- -101.00  72.00 108.00   31
  9  \w   -109.00 -68.00   1.00    4.00    -- -101.00  72.00-108.00   41
 10  \w   -135.00 -33.00   1.00    4.00    -- -101.00  72.00  36.00  102
 11  \w   -169.00 -67.00   1.00    4.00    -- -101.00 -72.00-108.00  102
 12  \w    -85.00  29.00   1.00    4.00    --  -32.00   0.00-180.00  114
 13  \w   -173.00 -86.00   1.00    4.00    -- -101.00 -72.00 -36.00   87
 14  \w    -66.00 -22.00   1.00    4.00    --  -32.00  72.00-108.00   44
 15  \w   -160.00-128.00   1.00    4.00    -- -101.00   0.00-108.00   32
 16  \w    -57.00 -13.00   1.00    4.00    --  -32.00 -72.00 108.00   44
 17  \w   -122.00 -67.00   1.00    4.00    -- -101.00 -72.00-180.00   55
 18  \w    -49.00 -19.00   1.00    4.00    --  -32.00 -72.00  36.00   30
 19  \w   -191.00 -11.00   1.00    4.00    -- -101.00   0.00 -36.00  180
 20  \w    -66.00  58.00   1.00    4.00    --  -32.00  72.00-180.00  124
 21  \w    -50.00 -49.00   1.00    4.00    --  -32.00  72.00  36.00    1
;
_diffrn_measurement_device 'abstract diffractometer'
_diffrn_measurement_device_type 'dtrek-CrysAlisPro-abstract goniometer imported rigaku-d*trek images'
_diffrn_measurement_method '\w scans'
_diffrn_measurement_specimen_support 'Mitegen 50um'
_diffrn_orient_matrix_type 'CrysAlisPro convention (1999,Acta A55,543-557)'
_diffrn_orient_matrix_UB_11 0.0375905000
_diffrn_orient_matrix_UB_12 0.0603629000
_diffrn_orient_matrix_UB_13 0.0029022000
_diffrn_orient_matrix_UB_21 0.0416303000
_diffrn_orient_matrix_UB_22 -0.0544002000
_diffrn_orient_matrix_UB_23 -0.0018130000
_diffrn_orient_matrix_UB_31 -0.0007668000
_diffrn_orient_matrix_UB_32 0.0028142000
_diffrn_orient_matrix_UB_33 -0.0972053000
_diffrn_radiation_collimation 0.3
_diffrn_radiation_monochromator graphite
_diffrn_radiation_probe x-ray
_diffrn_radiation_type CuK\a
_diffrn_radiation_wavelength 1.54184
_diffrn_reflns_av_R_equivalents 0.1088
_diffrn_reflns_av_unetI/netI 0.0564
_diffrn_reflns_Laue_measured_fraction_full 0.988
_diffrn_reflns_Laue_measured_fraction_max 0.988
_diffrn_reflns_limit_h_max 32
_diffrn_reflns_limit_h_min -32
_diffrn_reflns_limit_k_max 22
_diffrn_reflns_limit_k_min -22
_diffrn_reflns_limit_l_max 16
_diffrn_reflns_limit_l_min -17
_diffrn_reflns_number 44211
_diffrn_reflns_point_group_measured_fraction_full 0.988
_diffrn_reflns_point_group_measured_fraction_max 0.988
_diffrn_reflns_theta_full 64.981
_diffrn_reflns_theta_max 64.981
_diffrn_reflns_theta_min 2.835
_diffrn_source 'fine-focus sealed X-ray tube'
_diffrn_source_current 24.0
_diffrn_source_power 1.2
_diffrn_source_target Mo
_diffrn_source_type 'Enhance (Cu) X-ray Source'
_diffrn_source_voltage 50.0
_exptl_absorpt_coefficient_mu 7.103
_exptl_absorpt_correction_T_max 1.00000
_exptl_absorpt_correction_T_min 0.34742
_exptl_absorpt_correction_type multi-scan
_exptl_absorpt_process_details
;
CrysAlisPro 1.171.39.46 (Rigaku Oxford Diffraction, 2018)
Empirical absorption correction using spherical harmonics,
 implemented in SCALE3 ABSPACK scaling algorithm.
;
_exptl_crystal_colour 'metallic dark blue'
_exptl_crystal_colour_lustre metallic
_exptl_crystal_colour_modifier dark
_exptl_crystal_colour_primary blue
_exptl_crystal_density_diffrn 1.593
_exptl_crystal_description block
_exptl_crystal_F_000 4008
_exptl_crystal_size_max 0.129
_exptl_crystal_size_mid 0.123
_exptl_crystal_size_min 0.065
_refine_diff_density_max 1.338
_refine_diff_density_min -0.826
_refine_diff_density_rms 0.146
_refine_ls_extinction_method none
_refine_ls_goodness_of_fit_ref 1.044
_refine_ls_hydrogen_treatment constr
_refine_ls_matrix_type full
_refine_ls_number_parameters 524
_refine_ls_number_reflns 6940
_refine_ls_number_restraints 0
_refine_ls_restrained_S_all 1.044
_refine_ls_R_factor_all 0.0788
_refine_ls_R_factor_gt 0.0649
_refine_ls_shift/su_max 0.001
_refine_ls_shift/su_mean 0.000
_refine_ls_structure_factor_coef Fsqd
_refine_ls_weighting_details 'w=1/[\s^2^(Fo^2^)+(0.1142P)^2^+12.8473P] where P=(Fo^2^+2Fc^2^)/3'
_refine_ls_weighting_scheme calc
_refine_ls_wR_factor_gt 0.1706
_refine_ls_wR_factor_ref 0.1867
_reflns_Friedel_coverage 0.000
_reflns_number_gt 5503
_reflns_number_total 6940
_reflns_threshold_expression 'I > 2\s(I)'
_cod_data_source_file d1dt03934b2.cif
_cod_data_source_block '[2]ClO4'
_cod_database_code 7709281
_shelx_shelxl_version_number 2018/3
_chemical_oxdiff_formula CHNORuCl
_shelx_space_group_comment
;
The symmetry employed for this shelxl refinement is uniquely defined
by the following loop, which should always be used as a source of
symmetry information in preference to the above space-group names.
They are only intended as comments.
;
_reflns_odcompleteness_completeness 96.84
_reflns_odcompleteness_iscentric 1
_reflns_odcompleteness_theta 72.70
_olex2_refinement_description
;
1. Fixed Uiso
 At 1.2 times of:
  All C(H) groups
 At 1.5 times of:
  All C(H,H,H) groups
2.a Aromatic/amide H refined with riding coordinates:
 C14(H14), C11(H11), C12(H12), C13(H13), C29(H29), C6(H6), C3(H3), C24(H24),
 C5(H5), C4(H4), C34(H34), C19(H19)
2.b Idealised Me refined as rotating group:
 C31(H31A,H31B,H31C), C16(H16A,H16B,H16C), C32(H32A,H32B,H32C), C8(H8A,H8B,
 H8C), C22(H22A,H22B,H22C), C36(H36A,H36B,H36C), C27(H27A,H27B,H27C), C21(H21A,
 H21B,H21C), C17(H17A,H17B,H17C), C26(H26A,H26B,H26C)
;
_olex2_submission_special_instructions 'No special instructions were received'
_oxdiff_exptl_absorpt_empirical_details
;
Empirical correction (ABSPACK) includes:
- Absorption correction using spherical harmonics
- Frame scaling
- Detector area scaling
;
_oxdiff_exptl_absorpt_empirical_full_max 2.544
_oxdiff_exptl_absorpt_empirical_full_min 0.414

loop_
_space_group_symop_operation_xyz
'x, y, z'
'-x, y, -z+1/2'
'x+1/2, y+1/2, z'
'-x+1/2, y+1/2, -z+1/2'
'-x, -y, -z'
'x, -y, z-1/2'
'-x+1/2, -y+1/2, -z'
'x+1/2, -y+1/2, z-1/2'

loop_
_atom_site_label
_atom_site_type_symbol
_atom_site_fract_x
_atom_site_fract_y
_atom_site_fract_z
_atom_site_U_iso_or_equiv
_atom_site_adp_type
_atom_site_occupancy
_atom_site_site_symmetry_order
_atom_site_calc_flag
_atom_site_refinement_flags_posn
_atom_site_refinement_flags_adp
_atom_site_refinement_flags_occupancy
_atom_site_disorder_assembly
_atom_site_disorder_group
Ru1 Ru 0.40939(2) 0.75220(2) 0.51574(3) 0.04629(19) Uani 1 1 d . . . . .
Ru2 Ru 0.34481(2) 0.53064(3) 0.45008(3) 0.04499(19) Uani 1 1 d . . . . .
Cl1 Cl 0.17172(9) 0.39543(14) 0.59923(16) 0.0896(7) Uani 1 1 d . . . . .
O6 O 0.37519(15) 0.4871(2) 0.3480(3) 0.0479(10) Uani 1 1 d . . . . .
O4 O 0.33939(16) 0.7465(2) 0.5473(3) 0.0547(12) Uani 1 1 d . . . . .
O3 O 0.43277(16) 0.7535(2) 0.6393(3) 0.0509(11) Uani 1 1 d . . . . .
O7 O 0.28255(15) 0.5414(2) 0.3825(3) 0.0534(11) Uani 1 1 d . . . . .
O5 O 0.31777(16) 0.4355(2) 0.4827(3) 0.0537(11) Uani 1 1 d . . . . .
O2 O 0.47870(16) 0.7661(2) 0.4798(3) 0.0533(11) Uani 1 1 d . . . . .
O8 O 0.31447(16) 0.5644(3) 0.5556(3) 0.0585(12) Uani 1 1 d . . . . .
O1 O 0.40286(16) 0.8575(2) 0.5317(3) 0.0594(12) Uani 1 1 d . . . . .
N4 N 0.40668(18) 0.5261(3) 0.5202(3) 0.0452(12) Uani 1 1 d . . . . .
N3 N 0.37408(17) 0.6265(3) 0.4315(3) 0.0452(12) Uani 1 1 d . . . . .
N1 N 0.40810(17) 0.6474(3) 0.4928(3) 0.0448(12) Uani 1 1 d . . . . .
N2 N 0.38329(18) 0.7451(3) 0.3969(4) 0.0511(14) Uani 1 1 d . . . . .
N5 N 0.34644(19) 0.6795(3) 0.2972(4) 0.0549(14) Uani 1 1 d . . . . .
N6 N 0.46884(17) 0.5831(3) 0.5800(3) 0.0429(11) Uani 1 1 d . . . . .
C9 C 0.4273(2) 0.5882(3) 0.5317(4) 0.0420(13) Uani 1 1 d . . . . .
C1 C 0.3665(2) 0.6816(4) 0.3760(4) 0.0489(15) Uani 1 1 d . . . . .
C15 C 0.4745(2) 0.5121(4) 0.5972(4) 0.0483(15) Uani 1 1 d . . . . .
C14 C 0.5110(2) 0.4743(4) 0.6410(4) 0.0556(17) Uani 1 1 d . . . . .
H14 H 0.538514 0.497456 0.665423 0.067 Uiso 1 1 calc R . . . .
C7 C 0.3500(2) 0.7482(4) 0.2676(5) 0.061(2) Uani 1 1 d . . . . .
C10 C 0.4349(2) 0.4756(3) 0.5618(4) 0.0493(15) Uani 1 1 d . . . . .
C35 C 0.2691(2) 0.5679(4) 0.5657(5) 0.0543(16) Uani 1 1 d . . . . .
C11 C 0.4294(3) 0.4032(3) 0.5702(4) 0.0545(16) Uani 1 1 d . . . . .
H11 H 0.401965 0.378908 0.547336 0.065 Uiso 1 1 calc R . . . .
C2 C 0.3724(2) 0.7890(4) 0.3289(5) 0.0606(19) Uani 1 1 d . . . . .
C31 C 0.3836(3) 0.4131(4) 0.2315(4) 0.0617(18) Uani 1 1 d . . . . .
H31A H 0.370329 0.446911 0.190277 0.093 Uiso 1 1 calc GR . . . .
H31B H 0.375182 0.365009 0.213878 0.093 Uiso 1 1 calc GR . . . .
H31C H 0.419136 0.418019 0.234952 0.093 Uiso 1 1 calc GR . . . .
C30 C 0.3627(2) 0.4276(4) 0.3160(4) 0.0535(16) Uani 1 1 d . . . . .
O10 O 0.1626(3) 0.3229(4) 0.5968(5) 0.116(2) Uani 1 1 d . . . . .
C23 C 0.4047(3) 0.7692(4) 0.7000(5) 0.0621(19) Uani 1 1 d . . . . .
C16 C 0.5035(2) 0.6363(4) 0.6056(4) 0.0507(15) Uani 1 1 d . . . . .
H16A H 0.501031 0.676722 0.567159 0.076 Uiso 1 1 calc GR . . . .
H16B H 0.536444 0.616649 0.604114 0.076 Uiso 1 1 calc GR . . . .
H16C H 0.496533 0.651808 0.663160 0.076 Uiso 1 1 calc GR . . . .
C28 C 0.3123(2) 0.3835(4) 0.4316(5) 0.0555(17) Uani 1 1 d . . . . .
C12 C 0.4662(3) 0.3686(4) 0.6136(5) 0.068(2) Uani 1 1 d . . . . .
H12 H 0.463957 0.318843 0.620299 0.082 Uiso 1 1 calc R . . . .
C13 C 0.5052(3) 0.4026(4) 0.6472(5) 0.0624(19) Uani 1 1 d . . . . .
H13 H 0.529615 0.375814 0.676046 0.075 Uiso 1 1 calc R . . . .
C29 C 0.3324(3) 0.3777(4) 0.3529(4) 0.0555(16) Uani 1 1 d . . . . .
H29 H 0.325109 0.336292 0.321264 0.067 Uiso 1 1 calc R . . . .
C33 C 0.2418(2) 0.5518(4) 0.4168(5) 0.0586(18) Uani 1 1 d . . . . .
C6 C 0.3354(3) 0.7772(6) 0.1890(6) 0.077(2) Uani 1 1 d . . . . .
H6 H 0.319652 0.749831 0.146240 0.092 Uiso 1 1 calc R . . . .
C32 C 0.1995(3) 0.5485(4) 0.3545(6) 0.074(2) Uani 1 1 d . . . . .
H32A H 0.209942 0.565972 0.299503 0.111 Uiso 1 1 calc GR . . . .
H32B H 0.172808 0.577914 0.374736 0.111 Uiso 1 1 calc GR . . . .
H32C H 0.188390 0.499548 0.348798 0.111 Uiso 1 1 calc GR . . . .
C3 C 0.3811(3) 0.8612(4) 0.3179(6) 0.069(2) Uani 1 1 d . . . . .
H3 H 0.395869 0.889287 0.361000 0.083 Uiso 1 1 calc R . . . .
O11 O 0.1329(3) 0.4288(5) 0.6426(6) 0.131(3) Uani 1 1 d . . . . .
C24 C 0.3543(3) 0.7754(4) 0.6920(5) 0.0630(19) Uani 1 1 d . . . . .
H24 H 0.337892 0.790779 0.740985 0.076 Uiso 1 1 calc R . . . .
C5 C 0.3455(3) 0.8482(6) 0.1784(6) 0.083(3) Uani 1 1 d . . . . .
H5 H 0.337324 0.869683 0.125829 0.100 Uiso 1 1 calc R . . . .
C20 C 0.5043(3) 0.8197(4) 0.4989(5) 0.0608(18) Uani 1 1 d . . . . .
C8 C 0.3318(3) 0.6191(5) 0.2442(5) 0.070(2) Uani 1 1 d . . . . .
H8A H 0.351256 0.618616 0.193048 0.105 Uiso 1 1 calc GR . . . .
H8B H 0.297235 0.623323 0.228668 0.105 Uiso 1 1 calc GR . . . .
H8C H 0.337213 0.575146 0.275661 0.105 Uiso 1 1 calc GR . . . .
C4 C 0.3669(3) 0.8893(6) 0.2410(7) 0.091(3) Uani 1 1 d . . . . .
H4 H 0.372058 0.938176 0.230694 0.109 Uiso 1 1 calc R . . . .
C22 C 0.4300(3) 0.7804(5) 0.7822(5) 0.080(2) Uani 1 1 d . . . . .
H22A H 0.463729 0.763795 0.778826 0.121 Uiso 1 1 calc GR . . . .
H22B H 0.413248 0.753972 0.826175 0.121 Uiso 1 1 calc GR . . . .
H22C H 0.429865 0.830818 0.796127 0.121 Uiso 1 1 calc GR . . . .
C36 C 0.2543(3) 0.5782(5) 0.6560(5) 0.072(2) Uani 1 1 d . . . . .
H36A H 0.253558 0.532327 0.684554 0.108 Uiso 1 1 calc GR . . . .
H36B H 0.221956 0.599831 0.657173 0.108 Uiso 1 1 calc GR . . . .
H36C H 0.277933 0.609092 0.684861 0.108 Uiso 1 1 calc GR . . . .
O12 O 0.2168(3) 0.4080(7) 0.6409(6) 0.161(4) Uani 1 1 d . . . . .
C34 C 0.2341(3) 0.5659(4) 0.5022(5) 0.066(2) Uani 1 1 d . . . . .
H34 H 0.201515 0.574913 0.517959 0.079 Uiso 1 1 calc R . . . .
O9 O 0.1726(4) 0.4200(5) 0.5141(5) 0.141(3) Uani 1 1 d . . . . .
C18 C 0.4397(3) 0.8995(4) 0.5465(6) 0.072(2) Uani 1 1 d . . . . .
C19 C 0.4880(3) 0.8821(4) 0.5329(6) 0.078(2) Uani 1 1 d . . . . .
H19 H 0.511851 0.916289 0.548412 0.094 Uiso 1 1 calc R . . . .
C27 C 0.2828(3) 0.3238(4) 0.4660(6) 0.077(2) Uani 1 1 d . . . . .
H27A H 0.304737 0.286593 0.486959 0.116 Uiso 1 1 calc GR . . . .
H27B H 0.261554 0.304680 0.421250 0.116 Uiso 1 1 calc GR . . . .
H27C H 0.262973 0.341090 0.512369 0.116 Uiso 1 1 calc GR . . . .
C21 C 0.5576(3) 0.8145(5) 0.4737(6) 0.078(2) Uani 1 1 d . . . . .
H21A H 0.570106 0.767334 0.487467 0.117 Uiso 1 1 calc GR . . . .
H21B H 0.576755 0.850113 0.504463 0.117 Uiso 1 1 calc GR . . . .
H21C H 0.560098 0.822712 0.412865 0.117 Uiso 1 1 calc GR . . . .
C17 C 0.4266(4) 0.9713(5) 0.5752(9) 0.108(4) Uani 1 1 d . . . . .
H17A H 0.406635 0.994608 0.531487 0.162 Uiso 1 1 calc GR . . . .
H17B H 0.456325 0.998760 0.585672 0.162 Uiso 1 1 calc GR . . . .
H17C H 0.408146 0.967953 0.627302 0.162 Uiso 1 1 calc GR . . . .
C25 C 0.3248(2) 0.7619(3) 0.6214(6) 0.060(2) Uani 1 1 d . . . . .
C26 C 0.2700(3) 0.7652(4) 0.6266(7) 0.077(3) Uani 1 1 d . . . . .
H26A H 0.258502 0.811345 0.606344 0.116 Uiso 1 1 calc GR . . . .
H26B H 0.260372 0.758705 0.685320 0.116 Uiso 1 1 calc GR . . . .
H26C H 0.255438 0.727848 0.591559 0.116 Uiso 1 1 calc GR . . . .

loop_
_atom_site_aniso_label
_atom_site_aniso_U_11
_atom_site_aniso_U_22
_atom_site_aniso_U_33
_atom_site_aniso_U_23
_atom_site_aniso_U_13
_atom_site_aniso_U_12
Ru1 0.0376(3) 0.0454(3) 0.0561(4) 0.0028(2) 0.0057(2) -0.00291(18)
Ru2 0.0407(3) 0.0512(3) 0.0433(3) -0.0033(2) 0.0058(2) -0.00749(19)
Cl1 0.0949(16) 0.0933(16) 0.0805(16) 0.0013(12) -0.0028(12) -0.0307(13)
O6 0.048(2) 0.054(3) 0.042(3) -0.0016(19) 0.0091(19) -0.0051(19)
O4 0.037(2) 0.061(3) 0.066(3) 0.000(2) 0.013(2) -0.0066(18)
O3 0.045(2) 0.047(2) 0.061(3) -0.007(2) 0.005(2) 0.0033(17)
O7 0.043(2) 0.063(3) 0.053(3) 0.004(2) -0.007(2) -0.006(2)
O5 0.057(3) 0.058(3) 0.046(3) -0.001(2) 0.010(2) -0.015(2)
O2 0.044(2) 0.062(3) 0.055(3) -0.004(2) 0.008(2) -0.007(2)
O8 0.053(3) 0.068(3) 0.054(3) -0.010(2) 0.013(2) -0.010(2)
O1 0.054(3) 0.042(2) 0.082(4) 0.003(2) 0.014(2) -0.006(2)
N4 0.045(3) 0.054(3) 0.036(3) 0.003(2) 0.006(2) -0.006(2)
N3 0.043(3) 0.057(3) 0.036(3) -0.002(2) 0.000(2) -0.003(2)
N1 0.037(2) 0.056(3) 0.041(3) 0.000(2) 0.003(2) -0.003(2)
N2 0.036(3) 0.059(3) 0.059(4) 0.014(3) 0.003(2) -0.003(2)
N5 0.047(3) 0.072(4) 0.045(3) 0.003(3) 0.000(2) 0.002(3)
N6 0.040(2) 0.049(3) 0.040(3) -0.004(2) 0.005(2) -0.002(2)
C9 0.039(3) 0.048(3) 0.039(3) -0.001(3) 0.008(2) -0.002(2)
C1 0.033(3) 0.064(4) 0.049(4) 0.007(3) 0.006(3) 0.002(3)
C15 0.045(3) 0.059(4) 0.041(4) -0.002(3) 0.009(3) 0.006(3)
C14 0.049(4) 0.085(5) 0.033(4) -0.003(3) 0.004(3) 0.008(3)
C7 0.040(3) 0.082(5) 0.061(5) 0.020(4) 0.007(3) 0.006(3)
C10 0.051(3) 0.058(4) 0.039(4) 0.002(3) 0.006(3) 0.003(3)
C35 0.054(4) 0.050(4) 0.059(5) -0.004(3) 0.009(3) -0.009(3)
C11 0.061(4) 0.048(4) 0.055(4) -0.001(3) 0.008(3) 0.004(3)
C2 0.039(3) 0.072(5) 0.071(5) 0.020(4) 0.003(3) 0.008(3)
C31 0.075(5) 0.063(4) 0.047(4) -0.005(3) 0.008(3) -0.005(3)
C30 0.051(4) 0.062(4) 0.047(4) 0.003(3) -0.006(3) 0.000(3)
O10 0.113(5) 0.092(5) 0.142(7) 0.014(4) 0.019(5) -0.012(4)
C23 0.059(4) 0.056(4) 0.072(5) 0.005(4) 0.010(4) 0.012(3)
C16 0.043(3) 0.063(4) 0.046(4) 0.002(3) 0.001(3) -0.004(3)
C28 0.051(4) 0.052(4) 0.063(5) 0.002(3) -0.003(3) -0.006(3)
C12 0.090(6) 0.052(4) 0.063(5) 0.008(3) 0.021(4) 0.016(4)
C13 0.066(4) 0.064(5) 0.058(5) 0.007(3) 0.015(4) 0.019(4)
C29 0.069(4) 0.049(4) 0.048(4) -0.001(3) 0.003(3) -0.003(3)
C33 0.043(3) 0.051(4) 0.081(6) 0.004(4) 0.002(3) 0.000(3)
C6 0.060(5) 0.109(7) 0.063(6) 0.018(5) -0.003(4) 0.010(5)
C32 0.050(4) 0.072(5) 0.099(7) -0.010(4) -0.006(4) 0.007(4)
C3 0.055(4) 0.069(5) 0.084(6) 0.027(4) 0.003(4) 0.004(3)
O11 0.131(6) 0.116(6) 0.148(8) -0.022(5) 0.034(6) 0.006(5)
C24 0.060(4) 0.058(4) 0.072(5) 0.002(4) 0.014(4) 0.011(3)
C5 0.071(5) 0.105(7) 0.075(6) 0.038(5) 0.019(5) 0.023(5)
C20 0.054(4) 0.069(5) 0.060(5) 0.001(4) 0.008(3) -0.012(3)
C8 0.064(4) 0.091(6) 0.055(5) 0.011(4) -0.003(4) -0.005(4)
C4 0.063(5) 0.102(7) 0.108(8) 0.048(6) 0.005(5) 0.015(5)
C22 0.078(5) 0.099(6) 0.065(6) -0.013(5) 0.000(4) 0.025(5)
C36 0.058(4) 0.093(6) 0.066(5) -0.005(4) 0.021(4) 0.001(4)
O12 0.102(6) 0.273(13) 0.106(6) -0.025(7) -0.033(5) -0.050(7)
C34 0.051(4) 0.073(5) 0.075(6) 0.001(4) 0.014(4) 0.009(3)
O9 0.192(9) 0.165(8) 0.066(5) 0.037(5) -0.006(5) -0.048(7)
C18 0.063(4) 0.066(5) 0.087(6) -0.004(4) 0.016(4) -0.015(4)
C19 0.055(4) 0.064(5) 0.116(7) -0.012(5) 0.017(4) -0.018(4)
C27 0.090(6) 0.065(5) 0.077(6) 0.007(4) 0.005(5) -0.026(4)
C21 0.046(4) 0.082(6) 0.106(7) -0.009(5) 0.012(4) -0.009(4)
C17 0.083(6) 0.056(5) 0.186(12) -0.021(6) 0.035(7) -0.015(4)
C25 0.044(4) 0.044(4) 0.093(6) 0.019(4) 0.014(4) 0.005(3)
C26 0.050(4) 0.066(5) 0.116(8) 0.018(5) 0.023(4) 0.004(3)

loop_
_atom_type_symbol
_atom_type_description
_atom_type_scat_dispersion_real
_atom_type_scat_dispersion_imag
_atom_type_scat_source
C C 0.0181 0.0091 'International Tables Vol C Tables 4.2.6.8 and 6.1.1.4'
H H 0.0000 0.0000 'International Tables Vol C Tables 4.2.6.8 and 6.1.1.4'
Cl Cl 0.3639 0.7018 'International Tables Vol C Tables 4.2.6.8 and 6.1.1.4'
N N 0.0311 0.0180 'International Tables Vol C Tables 4.2.6.8 and 6.1.1.4'
O O 0.0492 0.0322 'International Tables Vol C Tables 4.2.6.8 and 6.1.1.4'
Ru Ru 0.0552 3.2960 'International Tables Vol C Tables 4.2.6.8 and 6.1.1.4'

loop_
_geom_angle_atom_site_label_1
_geom_angle_atom_site_label_2
_geom_angle_atom_site_label_3
_geom_angle
_geom_angle_site_symmetry_1
_geom_angle_site_symmetry_3
_geom_angle_publ_flag
O4 Ru1 O3 92.7(2) . . ?
O4 Ru1 O2 175.11(19) . . ?
O4 Ru1 O1 86.18(18) . . ?
O4 Ru1 N1 88.79(18) . . ?
O4 Ru1 N2 84.5(2) . . ?
O2 Ru1 O3 89.34(19) . . ?
O2 Ru1 O1 89.60(19) . . ?
O2 Ru1 N1 95.21(19) . . ?
O1 Ru1 O3 83.97(18) . . ?
N1 Ru1 O3 100.85(18) . . ?
N1 Ru1 O1 173.20(19) . . ?
N2 Ru1 O3 175.83(18) . . ?
N2 Ru1 O2 93.7(2) . . ?
N2 Ru1 O1 98.8(2) . . ?
N2 Ru1 N1 76.1(2) . . ?
O6 Ru2 O5 90.02(18) . . ?
O6 Ru2 N4 93.86(19) . . ?
O7 Ru2 O6 88.55(18) . . ?
O7 Ru2 O5 85.04(18) . . ?
O7 Ru2 N4 176.5(2) . . ?
O8 Ru2 O6 174.47(19) . . ?
O8 Ru2 O7 92.84(19) . . ?
O8 Ru2 O5 84.77(19) . . ?
O8 Ru2 N4 85.0(2) . . ?
O8 Ru2 N3 90.5(2) . . ?
N4 Ru2 O5 97.54(19) . . ?
N3 Ru2 O6 94.57(19) . . ?
N3 Ru2 O7 99.74(19) . . ?
N3 Ru2 O5 173.44(19) . . ?
N3 Ru2 N4 77.5(2) . . ?
O10 Cl1 O11 108.2(5) . . ?
O10 Cl1 O12 109.5(6) . . ?
O10 Cl1 O9 107.5(5) . . ?
O12 Cl1 O11 110.9(6) . . ?
O12 Cl1 O9 110.9(6) . . ?
O9 Cl1 O11 109.8(6) . . ?
C30 O6 Ru2 124.6(4) . . ?
C25 O4 Ru1 122.4(5) . . ?
C23 O3 Ru1 122.7(5) . . ?
C33 O7 Ru2 122.4(5) . . ?
C28 O5 Ru2 124.2(4) . . ?
C20 O2 Ru1 124.0(5) . . ?
C35 O8 Ru2 123.8(5) . . ?
C18 O1 Ru1 123.6(5) . . ?
C9 N4 Ru2 113.2(4) . . ?
C9 N4 C10 108.3(5) . . ?
C10 N4 Ru2 138.5(4) . . ?
N1 N3 Ru2 114.8(4) . . ?
C1 N3 Ru2 136.2(4) . . ?
C1 N3 N1 108.8(5) . . ?
N3 N1 Ru1 114.5(4) . . ?
C9 N1 Ru1 135.5(4) . . ?
C9 N1 N3 109.1(5) . . ?
C1 N2 Ru1 114.2(4) . . ?
C1 N2 C2 106.4(6) . . ?
C2 N2 Ru1 139.0(5) . . ?
C1 N5 C7 104.8(6) . . ?
C1 N5 C8 130.6(6) . . ?
C7 N5 C8 123.8(6) . . ?
C9 N6 C15 105.6(5) . . ?
C9 N6 C16 130.6(5) . . ?
C15 N6 C16 123.7(5) . . ?
N4 C9 N1 120.3(5) . . ?
N4 C9 N6 111.6(5) . . ?
N6 C9 N1 128.1(5) . . ?
N2 C1 N3 118.7(6) . . ?
N2 C1 N5 112.9(6) . . ?
N5 C1 N3 128.3(6) . . ?
N6 C15 C14 132.2(6) . . ?
N6 C15 C10 108.6(5) . . ?
C10 C15 C14 119.2(6) . . ?
C15 C14 H14 121.3 . . ?
C13 C14 C15 117.3(7) . . ?
C13 C14 H14 121.3 . . ?
N5 C7 C6 130.0(8) . . ?
C2 C7 N5 108.7(6) . . ?
C2 C7 C6 121.3(8) . . ?
N4 C10 C15 105.8(6) . . ?
C11 C10 N4 131.8(6) . . ?
C11 C10 C15 122.4(6) . . ?
O8 C35 C36 114.4(6) . . ?
O8 C35 C34 125.5(7) . . ?
C34 C35 C36 120.1(7) . . ?
C10 C11 H11 121.9 . . ?
C12 C11 C10 116.1(7) . . ?
C12 C11 H11 121.9 . . ?
N2 C2 C3 130.3(8) . . ?
C7 C2 N2 107.3(7) . . ?
C7 C2 C3 122.4(7) . . ?
H31A C31 H31B 109.5 . . ?
H31A C31 H31C 109.5 . . ?
H31B C31 H31C 109.5 . . ?
C30 C31 H31A 109.5 . . ?
C30 C31 H31B 109.5 . . ?
C30 C31 H31C 109.5 . . ?
O6 C30 C31 114.3(6) . . ?
O6 C30 C29 126.0(7) . . ?
C29 C30 C31 119.7(6) . . ?
O3 C23 C24 124.3(8) . . ?
O3 C23 C22 114.6(7) . . ?
C24 C23 C22 121.1(7) . . ?
N6 C16 H16A 109.5 . . ?
N6 C16 H16B 109.5 . . ?
N6 C16 H16C 109.5 . . ?
H16A C16 H16B 109.5 . . ?
H16A C16 H16C 109.5 . . ?
H16B C16 H16C 109.5 . . ?
O5 C28 C29 126.1(6) . . ?
O5 C28 C27 114.0(7) . . ?
C29 C28 C27 119.9(7) . . ?
C11 C12 H12 118.7 . . ?
C13 C12 C11 122.6(7) . . ?
C13 C12 H12 118.7 . . ?
C14 C13 H13 118.8 . . ?
C12 C13 C14 122.4(7) . . ?
C12 C13 H13 118.8 . . ?
C30 C29 H29 117.3 . . ?
C28 C29 C30 125.3(7) . . ?
C28 C29 H29 117.3 . . ?
O7 C33 C32 112.8(7) . . ?
O7 C33 C34 126.5(6) . . ?
C34 C33 C32 120.8(7) . . ?
C7 C6 H6 122.2 . . ?
C5 C6 C7 115.5(9) . . ?
C5 C6 H6 122.2 . . ?
C33 C32 H32A 109.5 . . ?
C33 C32 H32B 109.5 . . ?
C33 C32 H32C 109.5 . . ?
H32A C32 H32B 109.5 . . ?
H32A C32 H32C 109.5 . . ?
H32B C32 H32C 109.5 . . ?
C2 C3 H3 121.9 . . ?
C4 C3 C2 116.2(9) . . ?
C4 C3 H3 121.9 . . ?
C23 C24 H24 115.9 . . ?
C25 C24 C23 128.2(8) . . ?
C25 C24 H24 115.9 . . ?
C6 C5 H5 118.5 . . ?
C6 C5 C4 122.9(9) . . ?
C4 C5 H5 118.5 . . ?
O2 C20 C19 126.6(7) . . ?
O2 C20 C21 114.6(7) . . ?
C19 C20 C21 118.6(7) . . ?
N5 C8 H8A 109.5 . . ?
N5 C8 H8B 109.5 . . ?
N5 C8 H8C 109.5 . . ?
H8A C8 H8B 109.5 . . ?
H8A C8 H8C 109.5 . . ?
H8B C8 H8C 109.5 . . ?
C3 C4 C5 121.7(9) . . ?
C3 C4 H4 119.2 . . ?
C5 C4 H4 119.2 . . ?
C23 C22 H22A 109.5 . . ?
C23 C22 H22B 109.5 . . ?
C23 C22 H22C 109.5 . . ?
H22A C22 H22B 109.5 . . ?
H22A C22 H22C 109.5 . . ?
H22B C22 H22C 109.5 . . ?
C35 C36 H36A 109.5 . . ?
C35 C36 H36B 109.5 . . ?
C35 C36 H36C 109.5 . . ?
H36A C36 H36B 109.5 . . ?
H36A C36 H36C 109.5 . . ?
H36B C36 H36C 109.5 . . ?
C35 C34 C33 126.6(7) . . ?
C35 C34 H34 116.7 . . ?
C33 C34 H34 116.7 . . ?
O1 C18 C19 124.7(7) . . ?
O1 C18 C17 114.9(7) . . ?
C19 C18 C17 120.3(7) . . ?
C20 C19 C18 125.7(7) . . ?
C20 C19 H19 117.2 . . ?
C18 C19 H19 117.2 . . ?
C28 C27 H27A 109.5 . . ?
C28 C27 H27B 109.5 . . ?
C28 C27 H27C 109.5 . . ?
H27A C27 H27B 109.5 . . ?
H27A C27 H27C 109.5 . . ?
H27B C27 H27C 109.5 . . ?
C20 C21 H21A 109.5 . . ?
C20 C21 H21B 109.5 . . ?
C20 C21 H21C 109.5 . . ?
H21A C21 H21B 109.5 . . ?
H21A C21 H21C 109.5 . . ?
H21B C21 H21C 109.5 . . ?
C18 C17 H17A 109.5 . . ?
C18 C17 H17B 109.5 . . ?
C18 C17 H17C 109.5 . . ?
H17A C17 H17B 109.5 . . ?
H17A C17 H17C 109.5 . . ?
H17B C17 H17C 109.5 . . ?
O4 C25 C24 126.3(6) . . ?
O4 C25 C26 112.9(8) . . ?
C24 C25 C26 120.8(8) . . ?
C25 C26 H26A 109.5 . . ?
C25 C26 H26B 109.5 . . ?
C25 C26 H26C 109.5 . . ?
H26A C26 H26B 109.5 . . ?
H26A C26 H26C 109.5 . . ?
H26B C26 H26C 109.5 . . ?

loop_
_geom_bond_atom_site_label_1
_geom_bond_atom_site_label_2
_geom_bond_distance
_geom_bond_site_symmetry_2
_geom_bond_publ_flag
Ru1 O4 1.999(4) . ?
Ru1 O3 2.050(5) . ?
Ru1 O2 2.015(4) . ?
Ru1 O1 2.019(4) . ?
Ru1 N1 2.019(5) . ?
Ru1 N2 2.008(6) . ?
Ru2 O6 2.012(4) . ?
Ru2 O7 2.011(4) . ?
Ru2 O5 2.019(4) . ?
Ru2 O8 1.988(5) . ?
Ru2 N4 2.014(5) . ?
Ru2 N3 2.009(5) . ?
Cl1 O10 1.396(8) . ?
Cl1 O11 1.428(8) . ?
Cl1 O12 1.413(7) . ?
Cl1 O9 1.428(7) . ?
O6 C30 1.279(8) . ?
O4 C25 1.282(10) . ?
O3 C23 1.279(9) . ?
O7 C33 1.269(8) . ?
O5 C28 1.283(8) . ?
O2 C20 1.267(8) . ?
O8 C35 1.262(8) . ?
O1 C18 1.304(9) . ?
N4 C9 1.317(8) . ?
N4 C10 1.389(8) . ?
N3 N1 1.392(7) . ?
N3 C1 1.377(8) . ?
N1 C9 1.378(8) . ?
N2 C1 1.327(8) . ?
N2 C2 1.390(9) . ?
N5 C1 1.357(8) . ?
N5 C7 1.387(9) . ?
N5 C8 1.470(10) . ?
N6 C9 1.365(8) . ?
N6 C15 1.380(8) . ?
N6 C16 1.439(8) . ?
C15 C14 1.405(9) . ?
C15 C10 1.398(9) . ?
C14 H14 0.9500 . ?
C14 C13 1.371(10) . ?
C7 C2 1.378(11) . ?
C7 C6 1.413(11) . ?
C10 C11 1.386(9) . ?
C35 C36 1.507(10) . ?
C35 C34 1.379(10) . ?
C11 H11 0.9500 . ?
C11 C12 1.376(10) . ?
C2 C3 1.399(11) . ?
C31 H31A 0.9800 . ?
C31 H31B 0.9800 . ?
C31 H31C 0.9800 . ?
C31 C30 1.493(10) . ?
C30 C29 1.395(10) . ?
C23 C24 1.395(10) . ?
C23 C22 1.480(11) . ?
C16 H16A 0.9800 . ?
C16 H16B 0.9800 . ?
C16 H16C 0.9800 . ?
C28 C29 1.378(10) . ?
C28 C27 1.499(10) . ?
C12 H12 0.9500 . ?
C12 C13 1.352(11) . ?
C13 H13 0.9500 . ?
C29 H29 0.9500 . ?
C33 C32 1.511(10) . ?
C33 C34 1.400(11) . ?
C6 H6 0.9500 . ?
C6 C5 1.383(13) . ?
C32 H32A 0.9800 . ?
C32 H32B 0.9800 . ?
C32 H32C 0.9800 . ?
C3 H3 0.9500 . ?
C3 C4 1.380(12) . ?
C24 H24 0.9500 . ?
C24 C25 1.393(12) . ?
C5 H5 0.9500 . ?
C5 C4 1.384(15) . ?
C20 C19 1.379(11) . ?
C20 C21 1.528(10) . ?
C8 H8A 0.9800 . ?
C8 H8B 0.9800 . ?
C8 H8C 0.9800 . ?
C4 H4 0.9500 . ?
C22 H22A 0.9800 . ?
C22 H22B 0.9800 . ?
C22 H22C 0.9800 . ?
C36 H36A 0.9800 . ?
C36 H36B 0.9800 . ?
C36 H36C 0.9800 . ?
C34 H34 0.9500 . ?
C18 C19 1.386(11) . ?
C18 C17 1.481(12) . ?
C19 H19 0.9500 . ?
C27 H27A 0.9800 . ?
C27 H27B 0.9800 . ?
C27 H27C 0.9800 . ?
C21 H21A 0.9800 . ?
C21 H21B 0.9800 . ?
C21 H21C 0.9800 . ?
C17 H17A 0.9800 . ?
C17 H17B 0.9800 . ?
C17 H17C 0.9800 . ?
C25 C26 1.512(10) . ?
C26 H26A 0.9800 . ?
C26 H26B 0.9800 . ?
C26 H26C 0.9800 . ?

loop_
_geom_torsion_atom_site_label_1
_geom_torsion_atom_site_label_2
_geom_torsion_atom_site_label_3
_geom_torsion_atom_site_label_4
_geom_torsion
_geom_torsion_site_symmetry_1
_geom_torsion_site_symmetry_2
_geom_torsion_site_symmetry_3
_geom_torsion_site_symmetry_4
_geom_torsion_publ_flag
Ru1 O4 C25 C24 -8.7(9) . . . . ?
Ru1 O4 C25 C26 170.7(4) . . . . ?
Ru1 O3 C23 C24 11.2(10) . . . . ?
Ru1 O3 C23 C22 -169.0(5) . . . . ?
Ru1 O2 C20 C19 -12.6(11) . . . . ?
Ru1 O2 C20 C21 173.0(5) . . . . ?
Ru1 O1 C18 C19 16.7(12) . . . . ?
Ru1 O1 C18 C17 -166.8(7) . . . . ?
Ru1 N1 C9 N4 155.3(5) . . . . ?
Ru1 N1 C9 N6 -28.9(9) . . . . ?
Ru1 N2 C1 N3 -8.1(7) . . . . ?
Ru1 N2 C1 N5 176.2(4) . . . . ?
Ru1 N2 C2 C7 -173.4(5) . . . . ?
Ru1 N2 C2 C3 6.8(12) . . . . ?
Ru2 O6 C30 C31 168.8(4) . . . . ?
Ru2 O6 C30 C29 -11.5(9) . . . . ?
Ru2 O7 C33 C32 -172.4(5) . . . . ?
Ru2 O7 C33 C34 8.3(10) . . . . ?
Ru2 O5 C28 C29 14.3(10) . . . . ?
Ru2 O5 C28 C27 -168.7(5) . . . . ?
Ru2 O8 C35 C36 166.2(5) . . . . ?
Ru2 O8 C35 C34 -16.4(10) . . . . ?
Ru2 N4 C9 N1 -4.1(7) . . . . ?
Ru2 N4 C9 N6 179.5(4) . . . . ?
Ru2 N4 C10 C15 179.1(5) . . . . ?
Ru2 N4 C10 C11 0.1(12) . . . . ?
Ru2 N3 N1 Ru1 -147.1(3) . . . . ?
Ru2 N3 N1 C9 23.6(5) . . . . ?
Ru2 N3 C1 N2 160.9(5) . . . . ?
Ru2 N3 C1 N5 -24.2(10) . . . . ?
O6 C30 C29 C28 -2.2(11) . . . . ?
O3 C23 C24 C25 4.6(13) . . . . ?
O7 C33 C34 C35 -3.2(13) . . . . ?
O5 C28 C29 C30 0.6(12) . . . . ?
O2 C20 C19 C18 -5.1(15) . . . . ?
O8 C35 C34 C33 7.6(13) . . . . ?
O1 C18 C19 C20 2.8(16) . . . . ?
N4 C10 C11 C12 177.1(7) . . . . ?
N3 N1 C9 N4 -12.6(7) . . . . ?
N3 N1 C9 N6 163.2(6) . . . . ?
N1 N3 C1 N2 -12.8(7) . . . . ?
N1 N3 C1 N5 162.1(6) . . . . ?
N2 C2 C3 C4 178.2(7) . . . . ?
N5 C7 C2 N2 0.5(8) . . . . ?
N5 C7 C2 C3 -179.7(6) . . . . ?
N5 C7 C6 C5 -178.2(7) . . . . ?
N6 C15 C14 C13 179.7(7) . . . . ?
N6 C15 C10 N4 2.5(7) . . . . ?
N6 C15 C10 C11 -178.4(6) . . . . ?
C9 N4 C10 C15 -1.5(7) . . . . ?
C9 N4 C10 C11 179.5(7) . . . . ?
C9 N6 C15 C14 177.3(7) . . . . ?
C9 N6 C15 C10 -2.5(7) . . . . ?
C1 N3 N1 Ru1 28.0(5) . . . . ?
C1 N3 N1 C9 -161.2(5) . . . . ?
C1 N2 C2 C7 -1.5(7) . . . . ?
C1 N2 C2 C3 178.8(7) . . . . ?
C1 N5 C7 C2 0.6(7) . . . . ?
C1 N5 C7 C6 179.4(8) . . . . ?
C15 N6 C9 N4 1.6(7) . . . . ?
C15 N6 C9 N1 -174.4(6) . . . . ?
C15 C14 C13 C12 -0.6(11) . . . . ?
C15 C10 C11 C12 -1.8(10) . . . . ?
C14 C15 C10 N4 -177.3(6) . . . . ?
C14 C15 C10 C11 1.8(10) . . . . ?
C7 N5 C1 N3 -176.8(6) . . . . ?
C7 N5 C1 N2 -1.6(7) . . . . ?
C7 C2 C3 C4 -1.5(11) . . . . ?
C7 C6 C5 C4 -2.1(13) . . . . ?
C10 N4 C9 N1 176.3(5) . . . . ?
C10 N4 C9 N6 -0.1(7) . . . . ?
C10 C15 C14 C13 -0.5(9) . . . . ?
C10 C11 C12 C13 0.6(11) . . . . ?
C11 C12 C13 C14 0.6(12) . . . . ?
C2 N2 C1 N3 177.6(5) . . . . ?
C2 N2 C1 N5 2.0(7) . . . . ?
C2 C7 C6 C5 0.5(11) . . . . ?
C2 C3 C4 C5 -0.1(12) . . . . ?
C31 C30 C29 C28 177.5(7) . . . . ?
C23 C24 C25 O4 -6.3(12) . . . . ?
C23 C24 C25 C26 174.4(7) . . . . ?
C16 N6 C9 N4 177.6(6) . . . . ?
C16 N6 C9 N1 1.5(10) . . . . ?
C16 N6 C15 C14 1.0(11) . . . . ?
C16 N6 C15 C10 -178.8(6) . . . . ?
C6 C7 C2 N2 -178.4(7) . . . . ?
C6 C7 C2 C3 1.4(11) . . . . ?
C6 C5 C4 C3 2.0(14) . . . . ?
C32 C33 C34 C35 177.6(7) . . . . ?
C8 N5 C1 N3 -7.4(11) . . . . ?
C8 N5 C1 N2 167.7(6) . . . . ?
C8 N5 C7 C2 -169.7(6) . . . . ?
C8 N5 C7 C6 9.1(12) . . . . ?
C22 C23 C24 C25 -175.1(8) . . . . ?
C36 C35 C34 C33 -175.2(8) . . . . ?
C27 C28 C29 C30 -176.2(7) . . . . ?
C21 C20 C19 C18 169.1(9) . . . . ?
C17 C18 C19 C20 -173.6(10) . . . . ?

loop_
_smtbx_masks_void_nr
_smtbx_masks_void_average_x
_smtbx_masks_void_average_y
_smtbx_masks_void_average_z
_smtbx_masks_void_volume
_smtbx_masks_void_count_electrons
_smtbx_masks_void_content
1 0.000 0.423 0.250 138.9 16.2 ?
2 0.000 0.577 0.750 138.9 16.2 ?
3 0.500 -0.077 0.250 138.9 16.2 ?
4 0.500 0.077 0.750 138.9 16.2 ?
